data_4063056
loop_
_publ_author_name
'Tetsuyuki Yamada'
'Makoto Tanabe'
'Kohtaro Osakada'
'Yong-Joo Kim'

_publ_section_title
;
Pd-Pt Heterobimetallic Complexes with Bridging Si-Ligands. Structure
and Reaction with Isonitrile to Afford
a Platinacyclopentane Containing Si, N, and C Atoms
;
_journal_name_full Organometallics
_journal_paper_doi 10.1021/om049858d
_journal_year 2004
_chemical_formula_moiety 'C36 H52 P2 Pd Pt Si2 '
_chemical_formula_sum 'C36 H52 P2 Pd Pt Si2'
_chemical_formula_weight 904.42
_space_group_IT_number 2
_symmetry_cell_setting triclinic
_symmetry_Int_Tables_number 2
_symmetry_space_group_name_Hall '-P 1'
_symmetry_space_group_name_H-M 'P -1'
_cell_angle_alpha 78.89(3)
_cell_angle_beta 68.03(3)
_cell_angle_gamma 64.21(2)
_cell_formula_units_Z 1
_cell_length_a 9.6294(7)
_cell_length_b 10.1484(5)
_cell_length_c 11.3224
_cell_measurement_temperature 293.1
_cell_volume 923.27(8)
_exptl_crystal_density_diffrn 1.627
_cod_original_formula_sum 'C36 H52 P2 Pd Pt Si2 '
_cod_database_code 4063056

loop_
_symmetry_equiv_pos_as_xyz
x,y,z
-x,-y,-z

loop_
_atom_site_label
_atom_site_type_symbol
_atom_site_fract_x
_atom_site_fract_y
_atom_site_fract_z
_atom_site_U_iso_or_equiv
_atom_site_adp_type
_atom_site_occupancy
_atom_site_symmetry_multiplicity
_atom_site_calc_flag
_atom_site_refinement_flags
_atom_site_disorder_assembly
_atom_site_disorder_group
Pt1 Pt -0.00587(2) 0.879030(10) 0.069290(10) 0.01164(9) Uani 0.50 1 d P . .
Pd1 Pd -0.00587(2) 0.879030(10) 0.069290(10) 0.01164(9) Uani 0.50 1 d P . .
P1 P -0.00856(13) 0.71568(10) 0.23969(8) 0.0165(2) Uani 1.00 1 d . . .
Si1 Si 0.02637(12) 1.06027(10) 0.13980(9) 0.0127(2) Uani 1.00 1 d . . .
C1 C 0.2254(5) 1.0119(4) 0.1635(3) 0.0181(9) Uani 1.00 1 d . . .
C2 C 0.2533(5) 1.1100(5) 0.2147(4) 0.0226(10) Uani 1.00 1 d . . .
C3 C 0.4091(5) 1.0788(5) 0.2178(4) 0.0259(11) Uani 1.00 1 d . . .
C4 C 0.5379(6) 0.9490(5) 0.1692(4) 0.0302(12) Uani 1.00 1 d . . .
C5 C 0.5128(5) 0.8496(5) 0.1202(4) 0.0273(11) Uani 1.00 1 d . . .
C6 C 0.3588(5) 0.8818(4) 0.1171(4) 0.0236(10) Uani 1.00 1 d . . .
C7 C -0.1436(5) 1.1636(4) 0.2825(3) 0.0147(8) Uani 1.00 1 d . . .
C8 C -0.1306(5) 1.1430(4) 0.4044(3) 0.0200(9) Uani 1.00 1 d . . .
C9 C -0.2644(5) 1.2092(5) 0.5099(4) 0.0242(10) Uani 1.00 1 d . . .
C10 C -0.4121(5) 1.3033(5) 0.4952(4) 0.0251(10) Uani 1.00 1 d . . .
C11 C -0.4302(5) 1.3302(5) 0.3740(4) 0.0271(11) Uani 1.00 1 d . . .
C12 C -0.2968(4) 1.2587(4) 0.2706(3) 0.0177(9) Uani 1.00 1 d . . .
C13 C 0.1932(5) 0.5853(5) 0.2434(4) 0.0283(11) Uani 1.00 1 d . . .
C14 C 0.3001(6) 0.5009(5) 0.1221(5) 0.0376(12) Uani 1.00 1 d . . .
C15 C -0.1052(5) 0.7859(5) 0.4015(4) 0.0260(10) Uani 1.00 1 d . . .
C16 C -0.2848(5) 0.8879(5) 0.4288(4) 0.0284(11) Uani 1.00 1 d . . .
C17 C -0.1151(5) 0.6018(4) 0.2460(4) 0.0238(10) Uani 1.00 1 d . . .
C18 C -0.1248(9) 0.4995(6) 0.3581(6) 0.060(2) Uani 1.00 1 d . . .
H1 H 0.1654(5) 1.1994(5) 0.2472(4) 0.029(2) Uiso 1.00 1 c . . .
H2 H 0.4256(5) 1.1456(5) 0.2540(4) 0.033(2) Uiso 1.00 1 c . . .
H3 H 0.6434(6) 0.9292(5) 0.1700(4) 0.038(2) Uiso 1.00 1 c . . .
H4 H 0.6015(5) 0.7602(5) 0.0887(4) 0.028(2) Uiso 1.00 1 c . . .
H5 H 0.3429(5) 0.8131(4) 0.0828(4) 0.027(2) Uiso 1.00 1 c . . .
H6 H -0.0283(5) 1.0804(4) 0.4150(3) 0.022(2) Uiso 1.00 1 c . . .
H7 H -0.2530(5) 1.1903(5) 0.5920(4) 0.029(2) Uiso 1.00 1 c . . .
H8 H -0.5026(5) 1.3496(5) 0.5671(4) 0.027(2) Uiso 1.00 1 c . . .
H9 H -0.5318(5) 1.3951(5) 0.3632(4) 0.029(2) Uiso 1.00 1 c . . .
H10 H -0.3094(4) 1.2766(4) 0.1890(3) 0.021(2) Uiso 1.00 1 c . . .
H11 H 0.1793(5) 0.5175(5) 0.3129(4) 0.031(2) Uiso 1.00 1 c . . .
H12 H 0.2476(5) 0.6374(5) 0.2562(4) 0.031(2) Uiso 1.00 1 c . . .
H13 H 0.4117(6) 0.4761(5) 0.1095(5) 0.035(2) Uiso 1.00 1 c . . .
H14 H 0.2722(6) 0.5595(5) 0.0516(5) 0.035(2) Uiso 1.00 1 c . . .
H15 H 0.2828(6) 0.4139(5) 0.1296(5) 0.035(2) Uiso 1.00 1 c . . .
H16 H -0.0963(5) 0.7052(5) 0.4611(4) 0.030(2) Uiso 1.00 1 c . . .
H17 H -0.0492(5) 0.8386(5) 0.4106(4) 0.030(2) Uiso 1.00 1 c . . .
H18 H -0.2950(5) 0.9859(5) 0.4055(4) 0.033(2) Uiso 1.00 1 c . . .
H19 H -0.3302(5) 0.8598(5) 0.3814(4) 0.033(2) Uiso 1.00 1 c . . .
H20 H -0.3414(5) 0.8809(5) 0.5172(4) 0.033(2) Uiso 1.00 1 c . . .
H21 H -0.2228(5) 0.6640(4) 0.2465(4) 0.030(2) Uiso 1.00 1 c . . .
H22 H -0.0583(5) 0.5452(4) 0.1719(4) 0.030(2) Uiso 1.00 1 c . . .
H23 H -0.0321(9) 0.4093(6) 0.3392(6) 0.075(3) Uiso 1.00 1 c . . .
H24 H -0.2212(9) 0.4826(6) 0.3801(6) 0.074(3) Uiso 1.00 1 c . . .
H25 H -0.1280(9) 0.5418(6) 0.4275(6) 0.075(3) Uiso 1.00 1 c . . .

loop_
_atom_site_aniso_label
_atom_site_aniso_U_11
_atom_site_aniso_U_22
_atom_site_aniso_U_33
_atom_site_aniso_U_12
_atom_site_aniso_U_13
_atom_site_aniso_U_23
Pt1 0.0128(2) 0.0140(2) 0.0086(2) -0.00564(12) -0.00335(11) -0.00116(9)
Pd1 0.0128(2) 0.0140(2) 0.0086(2) -0.00564(12) -0.00335(11) -0.00116(9)
P1 0.0177(6) 0.0181(5) 0.0120(4) -0.0059(4) -0.0056(4) 0.0014(3)
Si1 0.0141(5) 0.0173(5) 0.0084(4) -0.0069(4) -0.0041(4) -0.0017(3)
C1 0.021(2) 0.025(2) 0.010(2) -0.009(2) -0.006(1) 0.0007(13)
C2 0.027(2) 0.029(2) 0.017(2) -0.016(2) -0.009(2) 0.001(1)
C3 0.020(2) 0.049(3) 0.015(2) -0.019(2) -0.007(2) 0.000(2)
C4 0.025(3) 0.049(3) 0.021(2) -0.019(2) -0.012(2) 0.007(2)
C5 0.015(2) 0.039(2) 0.018(2) -0.004(2) -0.004(2) 0.002(2)
C6 0.022(2) 0.026(2) 0.018(2) -0.005(2) -0.007(2) -0.002(1)
C7 0.014(2) 0.018(2) 0.014(2) -0.007(1) -0.005(1) -0.0002(12)
C8 0.014(2) 0.027(2) 0.014(2) -0.004(2) -0.001(1) -0.009(1)
C9 0.028(2) 0.033(2) 0.012(2) -0.013(2) -0.002(2) -0.008(1)
C10 0.014(2) 0.030(2) 0.024(2) -0.010(2) 0.007(2) -0.011(2)
C11 0.016(2) 0.026(2) 0.031(2) -0.002(2) -0.006(2) -0.003(2)
C12 0.011(2) 0.025(2) 0.015(2) -0.004(2) -0.006(1) -0.0008(13)
C13 0.022(2) 0.029(2) 0.026(2) -0.005(2) -0.009(2) 0.007(2)
C14 0.020(2) 0.032(2) 0.035(2) 0.007(2) -0.004(2) -0.000(2)
C15 0.027(2) 0.032(2) 0.016(2) -0.006(2) -0.010(2) -0.001(2)
C16 0.029(3) 0.030(2) 0.022(2) -0.011(2) -0.003(2) -0.006(2)
C17 0.023(2) 0.025(2) 0.027(2) -0.009(2) -0.013(2) 0.001(2)
C18 0.084(5) 0.031(3) 0.070(4) -0.026(3) -0.031(4) 0.005(3)

loop_
_geom_bond_atom_site_label_1
_geom_bond_site_symmetry_1
_geom_bond_atom_site_label_2
_geom_bond_site_symmetry_2
_geom_bond_distance
_geom_bond_publ_flag
Pt1 . P1 . 2.2889(11) yes
Pt1 . Si1 . 2.316(1) yes
Pd1 . P1 . 2.2889(11) yes
Pd1 . Si1 . 2.316(1) yes
P1 . C13 . 1.825(4) no
P1 . C15 . 1.838(4) no
P1 . C17 . 1.827(4) no
Si1 . C1 . 1.871(4) no
Si1 . C7 . 1.889(4) no
C1 . C2 . 1.404(5) no
C1 . C6 . 1.399(5) no
C2 . C3 . 1.405(6) no
C2 . H1 . 0.95(3) no
C3 . C4 . 1.387(6) no
C3 . H2 . 0.950(12) no
C4 . C5 . 1.382(7) no
C4 . H3 . 0.950(12) no
C5 . C6 . 1.386(6) no
C5 . H4 . 0.95(3) no
C6 . H5 . 0.950(12) no
C7 . C8 . 1.400(5) no
C7 . C12 . 1.409(5) no
C8 . C9 . 1.394(5) no
C8 . H6 . 0.95(2) no
C9 . C10 . 1.376(6) no
C9 . H7 . 0.950(10) no
C10 . C11 . 1.409(6) no
C10 . H8 . 0.95(3) no
C11 . C12 . 1.392(5) no
C11 . H9 . 0.95(2) no
C12 . H10 . 0.950(9) no
C13 . C14 . 1.519(6) no
C13 . H11 . 0.95(2) no
C13 . H12 . 0.950(11) no
C14 . H13 . 0.95(1) no
C14 . H14 . 0.95(2) no
C14 . H15 . 0.950(10) no
C15 . C16 . 1.524(6) no
C15 . H16 . 0.95(2) no
C15 . H17 . 0.950(11) no
C16 . H18 . 0.950(13) no
C16 . H19 . 0.950(12) no
C16 . H20 . 0.95(2) no
C17 . C18 . 1.478(7) no
C17 . H21 . 0.95(2) no
C17 . H22 . 0.95(2) no
C18 . H23 . 0.95(3) no
C18 . H24 . 0.95(2) no
C18 . H25 . 0.95(2) no
Pt1 . Pd1 . 0.000 no
